data_4306423
loop_
_publ_author_name
'Sukesh Shekar'
'Brendan Twamley'
'Rudolf J. Wehmschulte'

_publ_contact_author_address
;       Department of Chemistry
        Florida Institute of Technology
        150 West University Blvd.
        Melbourne, FL 32901
;
_publ_contact_author_email rwehmsch@fit.edu
_publ_contact_author_fax '321 674 8951'
_publ_contact_author_name 'Rudolf J. Wehmschulte'
_publ_contact_author_phone '321 674 7659'
_publ_section_title
;
Facile Synthesis of Monoazidotitanium Isopropoxides
;
_journal_name_full 'Inorganic Chemistry'
_journal_page_first 10804
_journal_page_last 10806
_journal_paper_doi 10.1021/ic8012415
_journal_volume 47
_journal_year 2008
_chemical_formula_moiety 'C36 H84 N12 O12 Ti4'
_chemical_formula_sum 'C36 H84 N12 O12 Ti4'
_chemical_formula_weight 1068.75
_chemical_name_common '{N3 Ti (OiPr)3 }4'
_chemical_name_systematic
; 
 ? 
;
_space_group_IT_number 2
_symmetry_cell_setting triclinic
_symmetry_space_group_name_Hall '-P 1'
_symmetry_space_group_name_H-M 'P -1'
_atom_sites_solution_hydrogens geom
_atom_sites_solution_primary direct
_atom_sites_solution_secondary difmap
_audit_creation_method SHELXL-97
_cell_angle_alpha 66.767(1)
_cell_angle_beta 72.717(2)
_cell_angle_gamma 69.662(1)
_cell_formula_units_Z 1
_cell_length_a 10.4433(9)
_cell_length_b 11.9712(10)
_cell_length_c 13.2598(11)
_cell_measurement_reflns_used 7962
_cell_measurement_temperature 90(2)
_cell_measurement_theta_max 30.01
_cell_measurement_theta_min 2.33
_cell_volume 1403.5(2)
_computing_cell_refinement 'SAINT+  v. 7.23a (Bruker, 2006)'
_computing_data_collection 'SMART v. 5.632 (Bruker, 2006)'
_computing_data_reduction 'SAINT+  v. 7.23a (Bruker, 2006)'
_computing_molecular_graphics 'XP, SHELXTL  v. 6.14 (Bruker, 2003)'
_computing_publication_material 'XCIF, SHELXTL, v. 6.14 (Bruker, 2003)'
_computing_structure_refinement 'XL, SHELXTL  v. 6.14 (Bruker, 2003)'
_computing_structure_solution 'XS, SHELXTL  v. 6.14 (Bruker, 2003)'
_diffrn_ambient_temperature 90(2)
_diffrn_detector_area_resol_mean 8.3
_diffrn_measured_fraction_theta_full 1.000
_diffrn_measured_fraction_theta_max 1.000
_diffrn_measurement_device_type 'Bruker/Siemens SMART APEX'
_diffrn_measurement_method '\w scans'
_diffrn_radiation_monochromator graphite
_diffrn_radiation_type MoK\a
_diffrn_radiation_wavelength 0.71073
_diffrn_reflns_av_R_equivalents 0.0297
_diffrn_reflns_av_sigmaI/netI 0.0330
_diffrn_reflns_limit_h_max 12
_diffrn_reflns_limit_h_min -12
_diffrn_reflns_limit_k_max 14
_diffrn_reflns_limit_k_min -14
_diffrn_reflns_limit_l_max 15
_diffrn_reflns_limit_l_min -15
_diffrn_reflns_number 20624
_diffrn_reflns_theta_full 25.25
_diffrn_reflns_theta_max 25.25
_diffrn_reflns_theta_min 1.70
_diffrn_source 'normal-focus sealed tube'
_exptl_absorpt_coefficient_mu 0.608
_exptl_absorpt_correction_T_max 0.8830
_exptl_absorpt_correction_T_min 0.7428
_exptl_absorpt_correction_type multi-scan
_exptl_absorpt_process_details 'SADABS-2007/4 (Bruker, 2007)'
_exptl_crystal_colour colorless
_exptl_crystal_density_diffrn 1.264
_exptl_crystal_density_method 'not measured'
_exptl_crystal_description fragment
_exptl_crystal_F_000 568
_exptl_crystal_size_max 0.52
_exptl_crystal_size_mid 0.30
_exptl_crystal_size_min 0.21
_refine_diff_density_max 0.857
_refine_diff_density_min -1.144
_refine_diff_density_rms 0.072
_refine_ls_extinction_method none
_refine_ls_goodness_of_fit_ref 1.046
_refine_ls_hydrogen_treatment constr
_refine_ls_matrix_type full
_refine_ls_number_parameters 293
_refine_ls_number_reflns 5078
_refine_ls_number_restraints 7
_refine_ls_restrained_S_all 1.068
_refine_ls_R_factor_all 0.0586
_refine_ls_R_factor_gt 0.0460
_refine_ls_shift/su_max 0.001
_refine_ls_shift/su_mean 0.000
_refine_ls_structure_factor_coef Fsqd
_refine_ls_weighting_details 'calc w=1/[\s^2^(Fo^2^)+(0.0543P)^2^+1.7846P] where P=(Fo^2^+2Fc^2^)/3'
_refine_ls_weighting_scheme calc
_refine_ls_wR_factor_gt 0.1112
_refine_ls_wR_factor_ref 0.1194
_reflns_number_gt 4124
_reflns_number_total 5078
_reflns_threshold_expression I>2\s(I)
_cod_data_source_file ic8012415_si_002_2.cif
_cod_data_source_block bt1182
_cod_database_code 4306423

loop_
_symmetry_equiv_pos_as_xyz
'x, y, z'
'-x, -y, -z'

loop_
_atom_site_label
_atom_site_type_symbol
_atom_site_fract_x
_atom_site_fract_y
_atom_site_fract_z
_atom_site_U_iso_or_equiv
_atom_site_adp_type
_atom_site_occupancy
_atom_site_symmetry_multiplicity
_atom_site_calc_flag
_atom_site_refinement_flags
_atom_site_disorder_assembly
_atom_site_disorder_group
C1 C 0.1791(3) 1.0289(3) 0.2632(3) 0.0309(7) Uani 1 1 d . . .
H1 H 0.1221 0.9909 0.3364 0.037 Uiso 1 1 calc R . .
C2 C 0.0850(4) 1.1034(3) 0.1787(3) 0.0437(9) Uani 1 1 d . . .
H2A H 0.1401 1.1387 0.1058 0.066 Uiso 1 1 calc R . .
H2B H 0.0146 1.1719 0.2025 0.066 Uiso 1 1 calc R . .
H2C H 0.0392 1.0479 0.1728 0.066 Uiso 1 1 calc R . .
C3 C 0.2501(4) 1.1101(3) 0.2794(3) 0.0449(9) Uani 1 1 d . . .
H3A H 0.3098 1.0580 0.3349 0.067 Uiso 1 1 calc R . .
H3B H 0.1797 1.1771 0.3053 0.067 Uiso 1 1 calc R . .
H3C H 0.3067 1.1476 0.2082 0.067 Uiso 1 1 calc R . .
C4 C -0.0113(3) 0.7484(3) 0.3402(3) 0.0308(7) Uani 1 1 d . . .
H4 H -0.0101 0.6578 0.3808 0.037 Uiso 1 1 calc R . .
C5 C -0.0646(4) 0.7900(4) 0.2332(3) 0.0454(9) Uani 1 1 d . . .
H5A H -0.0722 0.8801 0.1948 0.068 Uiso 1 1 calc R . .
H5B H -0.1563 0.7746 0.2508 0.068 Uiso 1 1 calc R . .
H5C H 0.0000 0.7422 0.1847 0.068 Uiso 1 1 calc R . .
C6 C -0.0992(3) 0.8233(3) 0.4162(3) 0.0394(8) Uani 1 1 d . . .
H6A H -0.0581 0.7945 0.4826 0.059 Uiso 1 1 calc R . .
H6B H -0.1931 0.8114 0.4389 0.059 Uiso 1 1 calc R . .
H6C H -0.1039 0.9128 0.3768 0.059 Uiso 1 1 calc R . .
O3A O 0.3295(5) 0.7826(5) 0.0962(3) 0.0395(5) Uiso 0.65 1 d PD A 1
C7A C 0.2694(6) 0.8792(5) -0.0010(4) 0.0395(5) Uiso 0.65 1 d PD A 1
H7A H 0.1802 0.9392 0.0202 0.047 Uiso 0.65 1 calc PR A 1
C8A C 0.2573(6) 0.8120(6) -0.0705(5) 0.0395(5) Uiso 0.65 1 d PD A 1
H8A H 0.2235 0.8738 -0.1382 0.059 Uiso 0.65 1 calc PR A 1
H8B H 0.1919 0.7602 -0.0276 0.059 Uiso 0.65 1 calc PR A 1
H8C H 0.3487 0.7580 -0.0914 0.059 Uiso 0.65 1 calc PR A 1
C9A C 0.3849(6) 0.9415(6) -0.0674(5) 0.0395(5) Uiso 0.65 1 d PD A 1
H9A H 0.3606 1.0007 -0.1392 0.059 Uiso 0.65 1 calc PR A 1
H9B H 0.4709 0.8772 -0.0804 0.059 Uiso 0.65 1 calc PR A 1
H9C H 0.3985 0.9871 -0.0258 0.059 Uiso 0.65 1 calc PR A 1
O3B O 0.2976(9) 0.7843(10) 0.1028(5) 0.0395(5) Uiso 0.35 1 d PD A 2
C7B C 0.3454(11) 0.8386(9) -0.0261(8) 0.0395(5) Uiso 0.35 1 d PD A 2
H7B H 0.4377 0.7878 -0.0547 0.047 Uiso 0.35 1 calc PR A 2
C8B C 0.2160(11) 0.8131(12) -0.0489(10) 0.0395(5) Uiso 0.35 1 d PD A 2
H8D H 0.2356 0.7234 -0.0384 0.059 Uiso 0.35 1 calc PR A 2
H8E H 0.2022 0.8629 -0.1257 0.059 Uiso 0.35 1 calc PR A 2
H8F H 0.1317 0.8375 0.0034 0.059 Uiso 0.35 1 calc PR A 2
C9B C 0.3447(11) 0.9805(9) -0.0467(9) 0.0395(5) Uiso 0.35 1 d PD A 2
H9D H 0.4362 0.9817 -0.0422 0.059 Uiso 0.35 1 calc PR A 2
H9E H 0.2739 1.0119 0.0105 0.059 Uiso 0.35 1 calc PR A 2
H9F H 0.3236 1.0344 -0.1208 0.059 Uiso 0.35 1 calc PR A 2
C10 C 0.3058(3) 0.5090(3) 0.2428(2) 0.0231(6) Uani 1 1 d . . .
H10 H 0.2308 0.5755 0.2036 0.028 Uiso 1 1 calc R . .
C11 C 0.2389(3) 0.4132(3) 0.3375(3) 0.0286(7) Uani 1 1 d . . .
H11A H 0.3097 0.3477 0.3788 0.043 Uiso 1 1 calc R . .
H11B H 0.1963 0.3750 0.3073 0.043 Uiso 1 1 calc R . .
H11C H 0.1673 0.4549 0.3878 0.043 Uiso 1 1 calc R . .
C12 C 0.4139(3) 0.4540(3) 0.1573(3) 0.0308(7) Uani 1 1 d . . .
H12A H 0.4521 0.5207 0.0974 0.046 Uiso 1 1 calc R . .
H12B H 0.3705 0.4177 0.1258 0.046 Uiso 1 1 calc R . .
H12C H 0.4889 0.3881 0.1934 0.046 Uiso 1 1 calc R . .
C13 C 0.6570(3) 0.2317(3) 0.3668(2) 0.0227(6) Uani 1 1 d . . .
H13 H 0.7000 0.2642 0.2864 0.027 Uiso 1 1 calc R . .
C14 C 0.5901(3) 0.1306(3) 0.3819(3) 0.0309(7) Uani 1 1 d . . .
H14A H 0.5455 0.0998 0.4601 0.046 Uiso 1 1 calc R . .
H14B H 0.6614 0.0606 0.3610 0.046 Uiso 1 1 calc R . .
H14C H 0.5202 0.1661 0.3342 0.046 Uiso 1 1 calc R . .
C15 C 0.7680(3) 0.1839(3) 0.4374(3) 0.0302(7) Uani 1 1 d . . .
H15A H 0.8085 0.2522 0.4237 0.045 Uiso 1 1 calc R . .
H15B H 0.8408 0.1141 0.4175 0.045 Uiso 1 1 calc R . .
H15C H 0.7261 0.1545 0.5166 0.045 Uiso 1 1 calc R . .
C16 C 0.7612(3) 0.5793(3) 0.1660(3) 0.0296(7) Uani 1 1 d . . .
H16 H 0.7530 0.6569 0.1817 0.035 Uiso 1 1 calc R . .
C17 C 0.7123(4) 0.6172(4) 0.0579(3) 0.0565(12) Uani 1 1 d . . .
H17A H 0.7203 0.5415 0.0420 0.085 Uiso 1 1 calc R . .
H17B H 0.7697 0.6680 -0.0030 0.085 Uiso 1 1 calc R . .
H17C H 0.6150 0.6668 0.0647 0.085 Uiso 1 1 calc R . .
C18 C 0.9101(3) 0.5012(4) 0.1603(3) 0.0494(10) Uani 1 1 d . . .
H18A H 0.9380 0.4770 0.2320 0.074 Uiso 1 1 calc R . .
H18B H 0.9701 0.5505 0.1009 0.074 Uiso 1 1 calc R . .
H18C H 0.9188 0.4253 0.1444 0.074 Uiso 1 1 calc R . .
N1 N 0.4672(2) 0.7075(2) 0.31838(19) 0.0184(5) Uani 1 1 d . A .
N2 N 0.5197(2) 0.7743(2) 0.33481(18) 0.0187(5) Uani 1 1 d . . .
N3 N 0.5698(3) 0.8352(2) 0.3502(2) 0.0276(6) Uani 1 1 d . . .
N4 N 0.6262(2) 0.4966(2) 0.48069(18) 0.0177(5) Uani 1 1 d . . .
N5 N 0.7515(2) 0.4821(2) 0.46100(18) 0.0198(5) Uani 1 1 d . . .
N6 N 0.8686(3) 0.4681(3) 0.4421(2) 0.0331(6) Uani 1 1 d . . .
O1 O 0.2818(2) 0.93010(18) 0.22828(18) 0.0281(5) Uani 1 1 d . A .
O2 O 0.1270(2) 0.7596(2) 0.3148(2) 0.0355(6) Uani 1 1 d . A .
O4 O 0.36760(19) 0.56984(17) 0.28427(15) 0.0179(4) Uani 1 1 d . A .
O5 O 0.55134(19) 0.33301(17) 0.39764(15) 0.0192(4) Uani 1 1 d . A .
O6 O 0.67412(19) 0.50870(18) 0.25338(15) 0.0203(4) Uani 1 1 d . A .
Ti1 Ti 0.29571(5) 0.76970(5) 0.24069(4) 0.02043(15) Uani 1 1 d D . .
Ti2 Ti 0.52414(5) 0.49907(4) 0.36190(4) 0.01562(14) Uani 1 1 d . . .

loop_
_atom_site_aniso_label
_atom_site_aniso_U_11
_atom_site_aniso_U_22
_atom_site_aniso_U_33
_atom_site_aniso_U_23
_atom_site_aniso_U_13
_atom_site_aniso_U_12
C1 0.0321(17) 0.0203(15) 0.0389(19) -0.0082(14) -0.0102(14) -0.0039(13)
C2 0.041(2) 0.0251(17) 0.059(2) -0.0086(17) -0.0223(18) 0.0028(15)
C3 0.056(2) 0.0300(19) 0.057(2) -0.0151(17) -0.0190(19) -0.0124(17)
C4 0.0172(15) 0.0231(15) 0.052(2) -0.0112(15) -0.0088(14) -0.0048(12)
C5 0.0253(18) 0.057(2) 0.059(2) -0.023(2) -0.0093(17) -0.0105(17)
C6 0.0254(17) 0.0362(19) 0.058(2) -0.0196(17) -0.0085(16) -0.0036(15)
C10 0.0232(15) 0.0246(15) 0.0284(16) -0.0118(13) -0.0122(12) -0.0046(12)
C11 0.0259(16) 0.0259(16) 0.0405(19) -0.0149(14) -0.0084(14) -0.0078(13)
C12 0.0355(18) 0.0368(18) 0.0280(17) -0.0176(14) -0.0079(14) -0.0089(15)
C13 0.0237(15) 0.0184(14) 0.0248(15) -0.0099(12) -0.0036(12) -0.0016(12)
C14 0.0333(18) 0.0210(15) 0.0409(19) -0.0142(14) -0.0084(15) -0.0039(13)
C15 0.0250(16) 0.0270(16) 0.0380(18) -0.0151(14) -0.0086(14) 0.0016(13)
C16 0.0276(16) 0.0340(17) 0.0270(16) -0.0100(14) 0.0044(13) -0.0158(14)
C17 0.045(2) 0.077(3) 0.0251(19) 0.0083(19) -0.0031(17) -0.022(2)
C18 0.0233(18) 0.083(3) 0.0313(19) -0.017(2) 0.0039(15) -0.0113(19)
N1 0.0208(12) 0.0157(11) 0.0209(12) -0.0050(10) -0.0071(10) -0.0059(10)
N2 0.0162(11) 0.0198(12) 0.0164(12) -0.0028(10) -0.0033(9) -0.0036(10)
N3 0.0281(14) 0.0272(14) 0.0323(15) -0.0080(11) -0.0070(11) -0.0138(11)
N4 0.0140(12) 0.0221(12) 0.0184(12) -0.0067(10) -0.0039(9) -0.0055(9)
N5 0.0225(15) 0.0221(12) 0.0161(12) -0.0056(10) -0.0057(10) -0.0064(10)
N6 0.0192(15) 0.0527(18) 0.0302(15) -0.0155(13) -0.0015(11) -0.0131(13)
O1 0.0274(11) 0.0177(10) 0.0369(12) -0.0057(9) -0.0099(9) -0.0036(9)
O2 0.0184(11) 0.0288(12) 0.0632(16) -0.0206(11) -0.0097(10) -0.0023(9)
O4 0.0208(10) 0.0178(9) 0.0181(10) -0.0056(8) -0.0072(8) -0.0057(8)
O5 0.0194(10) 0.0164(9) 0.0210(10) -0.0076(8) -0.0038(8) -0.0020(8)
O6 0.0203(10) 0.0233(10) 0.0159(10) -0.0060(8) -0.0021(8) -0.0055(8)
Ti1 0.0212(3) 0.0177(3) 0.0233(3) -0.0052(2) -0.0107(2) -0.0023(2)
Ti2 0.0153(3) 0.0162(3) 0.0150(3) -0.00511(19) -0.00370(19) -0.00280(19)

loop_
_atom_type_symbol
_atom_type_description
_atom_type_scat_dispersion_real
_atom_type_scat_dispersion_imag
_atom_type_scat_source
C C 0.0033 0.0016 'International Tables Vol C Tables 4.2.6.8 and 6.1.1.4'
H H 0.0000 0.0000 'International Tables Vol C Tables 4.2.6.8 and 6.1.1.4'
N N 0.0061 0.0033 'International Tables Vol C Tables 4.2.6.8 and 6.1.1.4'
O O 0.0106 0.0060 'International Tables Vol C Tables 4.2.6.8 and 6.1.1.4'
Ti Ti 0.2776 0.4457 'International Tables Vol C Tables 4.2.6.8 and 6.1.1.4'

loop_
_geom_angle_atom_site_label_1
_geom_angle_atom_site_label_2
_geom_angle_atom_site_label_3
_geom_angle
_geom_angle_site_symmetry_1
_geom_angle_site_symmetry_3
_geom_angle_publ_flag
O1 C1 C2 109.5(3) . . ?
O1 C1 C3 109.2(3) . . ?
C2 C1 C3 112.3(3) . . ?
O1 C1 H1 108.6 . . ?
C2 C1 H1 108.6 . . ?
C3 C1 H1 108.6 . . ?
C1 C2 H2A 109.5 . . ?
C1 C2 H2B 109.5 . . ?
H2A C2 H2B 109.5 . . ?
C1 C2 H2C 109.5 . . ?
H2A C2 H2C 109.5 . . ?
H2B C2 H2C 109.5 . . ?
C1 C3 H3A 109.5 . . ?
C1 C3 H3B 109.5 . . ?
H3A C3 H3B 109.5 . . ?
C1 C3 H3C 109.5 . . ?
H3A C3 H3C 109.5 . . ?
H3B C3 H3C 109.5 . . ?
O2 C4 C6 108.5(3) . . ?
O2 C4 C5 109.8(3) . . ?
C6 C4 C5 113.0(3) . . ?
O2 C4 H4 108.5 . . ?
C6 C4 H4 108.5 . . ?
C5 C4 H4 108.5 . . ?
C4 C5 H5A 109.5 . . ?
C4 C5 H5B 109.5 . . ?
H5A C5 H5B 109.5 . . ?
C4 C5 H5C 109.5 . . ?
H5A C5 H5C 109.5 . . ?
H5B C5 H5C 109.5 . . ?
C4 C6 H6A 109.5 . . ?
C4 C6 H6B 109.5 . . ?
H6A C6 H6B 109.5 . . ?
C4 C6 H6C 109.5 . . ?
H6A C6 H6C 109.5 . . ?
H6B C6 H6C 109.5 . . ?
C7A O3A Ti1 132.7(4) . . ?
O3A C7A C8A 107.6(5) . . ?
O3A C7A C9A 102.6(4) . . ?
C8A C7A C9A 105.4(5) . . ?
O3A C7A H7A 113.5 . . ?
C8A C7A H7A 113.5 . . ?
C9A C7A H7A 113.5 . . ?
C7B O3B Ti1 151.6(7) . . ?
O3B C7B C9B 104.0(8) . . ?
O3B C7B C8B 91.3(7) . . ?
C9B C7B C8B 119.6(9) . . ?
O3B C7B H7B 113.1 . . ?
C9B C7B H7B 113.1 . . ?
C8B C7B H7B 113.1 . . ?
C7B C8B H8D 109.5 . . ?
C7B C8B H8E 109.5 . . ?
H8D C8B H8E 109.5 . . ?
C7B C8B H8F 109.5 . . ?
H8D C8B H8F 109.5 . . ?
H8E C8B H8F 109.5 . . ?
C7B C9B H9D 109.5 . . ?
C7B C9B H9E 109.5 . . ?
H9D C9B H9E 109.5 . . ?
C7B C9B H9F 109.5 . . ?
H9D C9B H9F 109.5 . . ?
H9E C9B H9F 109.5 . . ?
O4 C10 C11 111.2(2) . . ?
O4 C10 C12 109.6(2) . . ?
C11 C10 C12 113.3(3) . . ?
O4 C10 H10 107.5 . . ?
C11 C10 H10 107.5 . . ?
C12 C10 H10 107.5 . . ?
C10 C11 H11A 109.5 . . ?
C10 C11 H11B 109.5 . . ?
H11A C11 H11B 109.5 . . ?
C10 C11 H11C 109.5 . . ?
H11A C11 H11C 109.5 . . ?
H11B C11 H11C 109.5 . . ?
C10 C12 H12A 109.5 . . ?
C10 C12 H12B 109.5 . . ?
H12A C12 H12B 109.5 . . ?
C10 C12 H12C 109.5 . . ?
H12A C12 H12C 109.5 . . ?
H12B C12 H12C 109.5 . . ?
O5 C13 C15 108.6(2) . . ?
O5 C13 C14 108.6(2) . . ?
C15 C13 C14 112.8(2) . . ?
O5 C13 H13 108.9 . . ?
C15 C13 H13 108.9 . . ?
C14 C13 H13 108.9 . . ?
C13 C14 H14A 109.5 . . ?
C13 C14 H14B 109.5 . . ?
H14A C14 H14B 109.5 . . ?
C13 C14 H14C 109.5 . . ?
H14A C14 H14C 109.5 . . ?
H14B C14 H14C 109.5 . . ?
C13 C15 H15A 109.5 . . ?
C13 C15 H15B 109.5 . . ?
H15A C15 H15B 109.5 . . ?
C13 C15 H15C 109.5 . . ?
H15A C15 H15C 109.5 . . ?
H15B C15 H15C 109.5 . . ?
O6 C16 C18 109.6(3) . . ?
O6 C16 C17 108.4(3) . . ?
C18 C16 C17 111.5(3) . . ?
O6 C16 H16 109.1 . . ?
C18 C16 H16 109.1 . . ?
C17 C16 H16 109.1 . . ?
C16 C17 H17A 109.5 . . ?
C16 C17 H17B 109.5 . . ?
H17A C17 H17B 109.5 . . ?
C16 C17 H17C 109.5 . . ?
H17A C17 H17C 109.5 . . ?
H17B C17 H17C 109.5 . . ?
C16 C18 H18A 109.5 . . ?
C16 C18 H18B 109.5 . . ?
H18A C18 H18B 109.5 . . ?
C16 C18 H18C 109.5 . . ?
H18A C18 H18C 109.5 . . ?
H18B C18 H18C 109.5 . . ?
N2 N1 Ti1 126.14(18) . . ?
N2 N1 Ti2 130.02(18) . . ?
Ti1 N1 Ti2 103.84(9) . . ?
N3 N2 N1 179.2(3) . . ?
N5 N4 Ti2 120.88(18) . . ?
N5 N4 Ti2 129.17(18) . 2_666 ?
Ti2 N4 Ti2 109.55(9) . 2_666 ?
N6 N5 N4 179.5(3) . . ?
C1 O1 Ti1 136.77(19) . . ?
C4 O2 Ti1 160.6(2) . . ?
C10 O4 Ti2 129.66(16) . . ?
C10 O4 Ti1 117.08(15) . . ?
Ti2 O4 Ti1 112.87(8) . . ?
C13 O5 Ti2 136.66(17) . . ?
C16 O6 Ti2 151.21(19) . . ?
O3B Ti1 O2 105.8(3) . . ?
O3B Ti1 O3A 10.0(4) . . ?
O2 Ti1 O3A 115.75(16) . . ?
O3B Ti1 O1 102.2(3) . . ?
O2 Ti1 O1 99.16(10) . . ?
O3A Ti1 O1 100.73(19) . . ?
O3B Ti1 N1 127.2(3) . . ?
O2 Ti1 N1 123.28(10) . . ?
O3A Ti1 N1 117.53(16) . . ?
O1 Ti1 N1 88.94(9) . . ?
O3B Ti1 O4 91.1(3) . . ?
O2 Ti1 O4 91.09(9) . . ?
O3A Ti1 O4 89.82(19) . . ?
O1 Ti1 O4 160.20(8) . . ?
N1 Ti1 O4 71.29(8) . . ?
O6 Ti2 O5 95.17(9) . . ?
O6 Ti2 O4 104.87(8) . . ?
O5 Ti2 O4 102.83(8) . . ?
O6 Ti2 N4 93.13(9) . . ?
O5 Ti2 N4 98.88(9) . . ?
O4 Ti2 N4 150.19(8) . . ?
O6 Ti2 N4 162.94(9) . 2_666 ?
O5 Ti2 N4 92.04(9) . 2_666 ?
O4 Ti2 N4 88.50(8) . 2_666 ?
N4 Ti2 N4 70.45(9) . 2_666 ?
O6 Ti2 N1 89.07(9) . . ?
O5 Ti2 N1 174.04(8) . . ?
O4 Ti2 N1 71.96(8) . . ?
N4 Ti2 N1 85.03(8) . . ?
N4 Ti2 N1 85.01(8) 2_666 . ?

loop_
_geom_bond_atom_site_label_1
_geom_bond_atom_site_label_2
_geom_bond_distance
_geom_bond_site_symmetry_2
_geom_bond_publ_flag
C1 O1 1.421(4) . ?
C1 C2 1.508(5) . ?
C1 C3 1.516(4) . ?
C1 H1 1.0000 . ?
C2 H2A 0.9800 . ?
C2 H2B 0.9800 . ?
C2 H2C 0.9800 . ?
C3 H3A 0.9800 . ?
C3 H3B 0.9800 . ?
C3 H3C 0.9800 . ?
C4 O2 1.424(3) . ?
C4 C6 1.501(5) . ?
C4 C5 1.513(5) . ?
C4 H4 1.0000 . ?
C5 H5A 0.9800 . ?
C5 H5B 0.9800 . ?
C5 H5C 0.9800 . ?
C6 H6A 0.9800 . ?
C6 H6B 0.9800 . ?
C6 H6C 0.9800 . ?
O3A C7A 1.481(7) . ?
O3A Ti1 1.795(4) . ?
C7A C8A 1.497(7) . ?
C7A C9A 1.504(7) . ?
C7A H7A 1.0000 . ?
C8A H8A 0.9800 . ?
C8A H8B 0.9800 . ?
C8A H8C 0.9800 . ?
C9A H9A 0.9800 . ?
C9A H9B 0.9800 . ?
C9A H9C 0.9800 . ?
O3B C7B 1.561(10) . ?
O3B Ti1 1.761(6) . ?
C7B C9B 1.609(11) . ?
C7B C8B 1.617(11) . ?
C7B H7B 1.0000 . ?
C8B H8D 0.9800 . ?
C8B H8E 0.9800 . ?
C8B H8F 0.9800 . ?
C9B H9D 0.9800 . ?
C9B H9E 0.9800 . ?
C9B H9F 0.9800 . ?
C10 O4 1.450(3) . ?
C10 C11 1.509(4) . ?
C10 C12 1.519(4) . ?
C10 H10 1.0000 . ?
C11 H11A 0.9800 . ?
C11 H11B 0.9800 . ?
C11 H11C 0.9800 . ?
C12 H12A 0.9800 . ?
C12 H12B 0.9800 . ?
C12 H12C 0.9800 . ?
C13 O5 1.431(3) . ?
C13 C15 1.519(4) . ?
C13 C14 1.520(4) . ?
C13 H13 1.0000 . ?
C14 H14A 0.9800 . ?
C14 H14B 0.9800 . ?
C14 H14C 0.9800 . ?
C15 H15A 0.9800 . ?
C15 H15B 0.9800 . ?
C15 H15C 0.9800 . ?
C16 O6 1.421(3) . ?
C16 C18 1.508(5) . ?
C16 C17 1.510(5) . ?
C16 H16 1.0000 . ?
C17 H17A 0.9800 . ?
C17 H17B 0.9800 . ?
C17 H17C 0.9800 . ?
C18 H18A 0.9800 . ?
C18 H18B 0.9800 . ?
C18 H18C 0.9800 . ?
N1 N2 1.224(3) . ?
N1 Ti1 2.095(2) . ?
N1 Ti2 2.225(2) . ?
N2 N3 1.137(3) . ?
N4 N5 1.219(3) . ?
N4 Ti2 2.135(2) . ?
N4 Ti2 2.215(2) 2_666 ?
N5 N6 1.138(3) . ?
O1 Ti1 1.818(2) . ?
O2 Ti1 1.763(2) . ?
O4 Ti2 1.9491(18) . ?
O4 Ti1 2.1308(19) . ?
O5 Ti2 1.7893(18) . ?
O6 Ti2 1.7867(19) . ?
Ti2 N4 2.215(2) 2_666 ?
